data_7158013
loop_
_publ_author_name
'Jin, Jiang'
'Li, Yinghua'
'Xiang, Shiqun'
'Fan, Weibin'
'Guo, Shiwei'
'Huang, Deguang'

_publ_section_title
;
 Selectfluor facilitated bridging of indoles to bis(indolyl)methanes using
 methyl <i>tert</i>-butyl ether as a new methylene precursor.
;
_journal_issue 18
_journal_name_full 'Organic &amp; biomolecular chemistry'
_journal_page_first 4076
_journal_page_last 4081
_journal_paper_doi 10.1039/d1ob00120e
_journal_volume 19
_journal_year 2021
_chemical_formula_moiety 'C21 H20 Cl2 N2'
_chemical_formula_sum 'C21 H20 Cl2 N2'
_chemical_formula_weight 371.29
_space_group_crystal_system triclinic
_space_group_IT_number 2
_space_group_name_Hall '-P 1'
_space_group_name_H-M_alt 'P -1'
_atom_sites_solution_hydrogens geom
_audit_creation_method SHELXL-2018/3
_audit_update_record
;
2021-01-15 deposited with the CCDC.	2021-04-06 downloaded from the CCDC.
;
_cell_angle_alpha 110.640(5)
_cell_angle_beta 90.771(4)
_cell_angle_gamma 112.601(5)
_cell_formula_units_Z 2
_cell_length_a 8.8647(5)
_cell_length_b 10.0294(6)
_cell_length_c 11.7597(5)
_cell_measurement_reflns_used 2922
_cell_measurement_temperature 150(2)
_cell_measurement_theta_max 72.2960
_cell_measurement_theta_min 4.0470
_cell_volume 889.76(10)
_computing_cell_refinement 'CrysAlisPro 1.171.40.68a (Rigaku OD, 2019)'
_computing_data_collection 'CrysAlisPro 1.171.40.68a (Rigaku OD, 2019)'
_computing_data_reduction 'CrysAlisPro 1.171.40.68a (Rigaku OD, 2019)'
_computing_molecular_graphics 'Bruker SHELXTL'
_computing_publication_material 'Bruker SHELXTL'
_computing_structure_refinement 'SHELXL-2018/3 (Sheldrick, 2018)'
_computing_structure_solution 'SHELXT 2018/2 (Sheldrick, 2018)'
_diffrn_ambient_temperature 150(2)
_diffrn_detector_area_resol_mean 10.5594
_diffrn_measured_fraction_theta_full 0.998
_diffrn_measured_fraction_theta_max 0.992
_diffrn_measurement_device_type 'SuperNova, Dual, Cu at home/near, Atlas'
_diffrn_measurement_method '\w scans'
_diffrn_radiation_type CuK\a
_diffrn_radiation_wavelength 1.54184
_diffrn_reflns_av_R_equivalents 0.0238
_diffrn_reflns_av_unetI/netI 0.0306
_diffrn_reflns_Laue_measured_fraction_full 0.998
_diffrn_reflns_Laue_measured_fraction_max 0.992
_diffrn_reflns_limit_h_max 10
_diffrn_reflns_limit_h_min -10
_diffrn_reflns_limit_k_max 12
_diffrn_reflns_limit_k_min -12
_diffrn_reflns_limit_l_max 11
_diffrn_reflns_limit_l_min -14
_diffrn_reflns_number 6815
_diffrn_reflns_point_group_measured_fraction_full 0.998
_diffrn_reflns_point_group_measured_fraction_max 0.992
_diffrn_reflns_theta_full 67.684
_diffrn_reflns_theta_max 69.924
_diffrn_reflns_theta_min 4.078
_diffrn_source 'micro-focus sealed X-ray tube'
_exptl_absorpt_coefficient_mu 3.310
_exptl_absorpt_correction_T_max 1.00000
_exptl_absorpt_correction_T_min 0.75052
_exptl_absorpt_correction_type multi-scan
_exptl_absorpt_process_details
; 
CrysAlisPro 1.171.40.68a (Rigaku Oxford Diffraction, 2019) 
Empirical absorption correction using spherical harmonics, 
 implemented in SCALE3 ABSPACK scaling algorithm. 
;
_exptl_crystal_colour colourless
_exptl_crystal_density_diffrn 1.386
_exptl_crystal_density_method 'Not Measured'
_exptl_crystal_description prism
_exptl_crystal_F_000 388
_exptl_crystal_size_max 0.200
_exptl_crystal_size_mid 0.150
_exptl_crystal_size_min 0.100
_refine_diff_density_max 0.620
_refine_diff_density_min -0.530
_refine_diff_density_rms 0.069
_refine_ls_extinction_method none
_refine_ls_goodness_of_fit_ref 1.063
_refine_ls_hydrogen_treatment constr
_refine_ls_matrix_type full
_refine_ls_number_parameters 226
_refine_ls_number_reflns 3346
_refine_ls_number_restraints 0
_refine_ls_restrained_S_all 1.063
_refine_ls_R_factor_all 0.0567
_refine_ls_R_factor_gt 0.0486
_refine_ls_shift/su_max 0.000
_refine_ls_shift/su_mean 0.000
_refine_ls_structure_factor_coef Fsqd
_refine_ls_weighting_details 'w=1/[\s^2^(Fo^2^)+(0.0859P)^2^+0.7289P] where P=(Fo^2^+2Fc^2^)/3'
_refine_ls_weighting_scheme calc
_refine_ls_wR_factor_gt 0.1441
_refine_ls_wR_factor_ref 0.1501
_reflns_Friedel_coverage 0.000
_reflns_number_gt 2884
_reflns_number_total 3346
_reflns_threshold_expression 'I > 2\s(I)'
_cod_data_source_file d1ob00120e2.cif
_cod_data_source_block Compound3m
_cod_depositor_comments 'Adding full bibliography for 7158011--7158015.cif.'
_cod_original_cell_volume 889.76(9)
_cod_database_code 7158013
_shelx_shelxl_version_number 2018/3
_shelx_space_group_comment
; 
The symmetry employed for this shelxl refinement is uniquely defined 
by the following loop, which should always be used as a source of 
symmetry information in preference to the above space-group names. 
They are only intended as comments. 
;
_shelx_estimated_absorpt_t_min 0.557
_shelx_estimated_absorpt_t_max 0.733

loop_
_space_group_symop_operation_xyz
'x, y, z'
'-x, -y, -z'

loop_
_atom_site_label
_atom_site_type_symbol
_atom_site_fract_x
_atom_site_fract_y
_atom_site_fract_z
_atom_site_U_iso_or_equiv
_atom_site_adp_type
_atom_site_occupancy
_atom_site_site_symmetry_order
_atom_site_calc_flag
_atom_site_refinement_flags_posn
_atom_site_refinement_flags_adp
_atom_site_refinement_flags_occupancy
_atom_site_disorder_assembly
_atom_site_disorder_group
Cl1 Cl 0.47277(8) 1.03059(8) 0.66148(6) 0.0354(2) Uani 1 1 d . . . . .
Cl2 Cl 0.27713(9) 0.01264(8) -0.05341(6) 0.0348(2) Uani 1 1 d . . . . .
N1 N 0.2666(3) 0.3603(3) 0.5326(2) 0.0299(5) Uani 1 1 d . . . . .
N2 N 0.2051(3) 0.6018(2) 0.0886(2) 0.0271(5) Uani 1 1 d . . . . .
C1 C 0.1441(3) 0.3009(3) 0.4301(2) 0.0289(6) Uani 1 1 d . . . . .
C2 C 0.1360(3) 0.4219(3) 0.4057(2) 0.0257(5) Uani 1 1 d . . . . .
C3 C 0.2558(3) 0.5640(3) 0.4981(2) 0.0251(5) Uani 1 1 d . . . . .
C4 C 0.2984(3) 0.7225(3) 0.5252(2) 0.0259(5) Uani 1 1 d . . . . .
H4A H 0.247421 0.754584 0.474525 0.031 Uiso 1 1 calc R U . . .
C5 C 0.4165(3) 0.8311(3) 0.6276(2) 0.0280(6) Uani 1 1 d . . . . .
C6 C 0.4952(3) 0.7890(4) 0.7047(2) 0.0330(6) Uani 1 1 d . . . . .
H6A H 0.575757 0.867808 0.774590 0.040 Uiso 1 1 calc R U . . .
C7 C 0.4555(3) 0.6329(4) 0.6790(2) 0.0323(6) Uani 1 1 d . . . . .
H7A H 0.508312 0.602619 0.730078 0.039 Uiso 1 1 calc R U . . .
C8 C 0.3353(3) 0.5206(3) 0.5758(2) 0.0278(5) Uani 1 1 d . . . . .
C9 C 0.3178(4) 0.2686(4) 0.5835(3) 0.0367(7) Uani 1 1 d . . . . .
H9A H 0.249740 0.156839 0.536575 0.055 Uiso 1 1 calc R U . . .
H9B H 0.434747 0.291308 0.578232 0.055 Uiso 1 1 calc R U . . .
H9C H 0.303517 0.295861 0.670047 0.055 Uiso 1 1 calc R U . . .
C10 C 0.0460(4) 0.1283(3) 0.3653(3) 0.0392(7) Uani 1 1 d . . . . .
H10A H 0.082853 0.073657 0.406305 0.059 Uiso 1 1 calc R U . . .
H10B H -0.071948 0.102841 0.367657 0.059 Uiso 1 1 calc R U . . .
H10C H 0.062803 0.095231 0.279253 0.059 Uiso 1 1 calc R U . . .
C11 C 0.0207(3) 0.4137(3) 0.3058(2) 0.0271(5) Uani 1 1 d . . . . .
H11A H -0.063228 0.304315 0.264745 0.032 Uiso 1 1 calc R U . . .
H11B H -0.038640 0.479497 0.344421 0.032 Uiso 1 1 calc R U . . .
C12 C 0.1254(3) 0.5986(3) 0.1891(2) 0.0256(5) Uani 1 1 d . . . . .
C13 C 0.1045(3) 0.4662(3) 0.2093(2) 0.0245(5) Uani 1 1 d . . . . .
C14 C 0.1727(3) 0.3814(3) 0.1160(2) 0.0227(5) Uani 1 1 d . . . . .
C15 C 0.1849(3) 0.2376(3) 0.0860(2) 0.0247(5) Uani 1 1 d . . . . .
H15A H 0.144744 0.175738 0.133490 0.030 Uiso 1 1 calc R U . . .
C16 C 0.2572(3) 0.1895(3) -0.0146(2) 0.0260(5) Uani 1 1 d . . . . .
C17 C 0.3172(3) 0.2762(3) -0.0878(2) 0.0282(6) Uani 1 1 d . . . . .
H17A H 0.365848 0.237921 -0.156353 0.034 Uiso 1 1 calc R U . . .
C18 C 0.3056(3) 0.4172(3) -0.0603(2) 0.0267(5) Uani 1 1 d . . . . .
H18A H 0.345240 0.477201 -0.109153 0.032 Uiso 1 1 calc R U . . .
C19 C 0.2337(3) 0.4690(3) 0.0420(2) 0.0242(5) Uani 1 1 d . . . . .
C20 C 0.2459(4) 0.7206(3) 0.0362(3) 0.0328(6) Uani 1 1 d . . . . .
H20A H 0.213640 0.803659 0.085738 0.049 Uiso 1 1 calc R U . . .
H20B H 0.365573 0.765352 0.036287 0.049 Uiso 1 1 calc R U . . .
H20C H 0.186003 0.672743 -0.048652 0.049 Uiso 1 1 calc R U . . .
C21 C 0.0734(3) 0.7267(3) 0.2573(3) 0.0336(6) Uani 1 1 d . . . . .
H21A H 0.106449 0.805030 0.220300 0.050 Uiso 1 1 calc R U . . .
H21B H -0.047330 0.682453 0.252193 0.050 Uiso 1 1 calc R U . . .
H21C H 0.127050 0.776263 0.343977 0.050 Uiso 1 1 calc R U . . .

loop_
_atom_site_aniso_label
_atom_site_aniso_U_11
_atom_site_aniso_U_22
_atom_site_aniso_U_33
_atom_site_aniso_U_23
_atom_site_aniso_U_13
_atom_site_aniso_U_12
Cl1 0.0375(4) 0.0301(4) 0.0287(3) 0.0037(3) 0.0040(3) 0.0111(3)
Cl2 0.0458(4) 0.0294(3) 0.0328(4) 0.0103(3) 0.0093(3) 0.0207(3)
N1 0.0321(12) 0.0349(12) 0.0294(11) 0.0160(10) 0.0111(9) 0.0172(10)
N2 0.0286(11) 0.0246(11) 0.0274(11) 0.0103(9) 0.0031(9) 0.0101(9)
C1 0.0300(13) 0.0310(14) 0.0273(13) 0.0117(11) 0.0119(10) 0.0136(11)
C2 0.0249(12) 0.0299(13) 0.0223(12) 0.0094(10) 0.0102(10) 0.0118(10)
C3 0.0232(12) 0.0340(14) 0.0204(12) 0.0104(10) 0.0095(9) 0.0141(11)
C4 0.0223(12) 0.0330(13) 0.0222(12) 0.0102(10) 0.0065(9) 0.0116(10)
C5 0.0254(12) 0.0314(13) 0.0243(12) 0.0073(10) 0.0086(10) 0.0120(11)
C6 0.0274(13) 0.0425(16) 0.0229(13) 0.0077(11) 0.0027(10) 0.0127(12)
C7 0.0285(13) 0.0476(16) 0.0244(13) 0.0153(12) 0.0054(10) 0.0182(12)
C8 0.0269(12) 0.0363(14) 0.0254(13) 0.0134(11) 0.0116(10) 0.0167(11)
C9 0.0406(16) 0.0467(17) 0.0385(16) 0.0237(14) 0.0151(12) 0.0271(14)
C10 0.0456(17) 0.0302(15) 0.0390(16) 0.0126(12) 0.0114(13) 0.0134(13)
C11 0.0229(12) 0.0298(13) 0.0236(12) 0.0064(10) 0.0045(10) 0.0096(10)
C12 0.0205(11) 0.0266(12) 0.0247(12) 0.0049(10) -0.0007(9) 0.0096(10)
C13 0.0195(11) 0.0277(13) 0.0212(12) 0.0052(10) 0.0008(9) 0.0088(10)
C14 0.0196(11) 0.0249(12) 0.0204(11) 0.0067(9) 0.0006(9) 0.0081(9)
C15 0.0247(12) 0.0253(12) 0.0226(12) 0.0097(10) 0.0032(10) 0.0084(10)
C16 0.0259(12) 0.0251(12) 0.0243(12) 0.0057(10) 0.0014(10) 0.0115(10)
C17 0.0279(13) 0.0333(14) 0.0219(12) 0.0085(11) 0.0058(10) 0.0133(11)
C18 0.0277(13) 0.0303(13) 0.0223(12) 0.0128(10) 0.0046(10) 0.0097(11)
C19 0.0221(12) 0.0259(12) 0.0232(12) 0.0094(10) 0.0005(9) 0.0088(10)
C20 0.0382(15) 0.0294(14) 0.0322(14) 0.0141(11) -0.0023(11) 0.0139(12)
C21 0.0317(14) 0.0287(13) 0.0371(15) 0.0052(11) -0.0010(11) 0.0164(11)

loop_
_atom_type_symbol
_atom_type_description
_atom_type_scat_dispersion_real
_atom_type_scat_dispersion_imag
_atom_type_scat_source
C C 0.0181 0.0091 'International Tables Vol C Tables 4.2.6.8 and 6.1.1.4'
H H 0.0000 0.0000 'International Tables Vol C Tables 4.2.6.8 and 6.1.1.4'
Cl Cl 0.3639 0.7018 'International Tables Vol C Tables 4.2.6.8 and 6.1.1.4'
N N 0.0311 0.0180 'International Tables Vol C Tables 4.2.6.8 and 6.1.1.4'

loop_
_geom_angle_atom_site_label_1
_geom_angle_atom_site_label_2
_geom_angle_atom_site_label_3
_geom_angle
_geom_angle_site_symmetry_1
_geom_angle_site_symmetry_3
_geom_angle_publ_flag
C8 N1 C1 108.7(2) . . ?
C8 N1 C9 125.1(2) . . ?
C1 N1 C9 126.1(2) . . ?
C19 N2 C12 108.4(2) . . ?
C19 N2 C20 124.8(2) . . ?
C12 N2 C20 126.7(2) . . ?
C2 C1 N1 109.6(2) . . ?
C2 C1 C10 130.1(3) . . ?
N1 C1 C10 120.3(2) . . ?
C1 C2 C3 106.9(2) . . ?
C1 C2 C11 128.2(2) . . ?
C3 C2 C11 124.8(2) . . ?
C4 C3 C8 119.3(2) . . ?
C4 C3 C2 133.6(2) . . ?
C8 C3 C2 107.0(2) . . ?
C5 C4 C3 118.1(2) . . ?
C5 C4 H4A 121.0 . . ?
C3 C4 H4A 121.0 . . ?
C4 C5 C6 122.9(3) . . ?
C4 C5 Cl1 118.4(2) . . ?
C6 C5 Cl1 118.7(2) . . ?
C7 C6 C5 119.9(2) . . ?
C7 C6 H6A 120.0 . . ?
C5 C6 H6A 120.0 . . ?
C6 C7 C8 118.2(2) . . ?
C6 C7 H7A 120.9 . . ?
C8 C7 H7A 120.9 . . ?
N1 C8 C7 130.6(2) . . ?
N1 C8 C3 107.7(2) . . ?
C7 C8 C3 121.6(3) . . ?
N1 C9 H9A 109.5 . . ?
N1 C9 H9B 109.5 . . ?
H9A C9 H9B 109.5 . . ?
N1 C9 H9C 109.5 . . ?
H9A C9 H9C 109.5 . . ?
H9B C9 H9C 109.5 . . ?
C1 C10 H10A 109.5 . . ?
C1 C10 H10B 109.5 . . ?
H10A C10 H10B 109.5 . . ?
C1 C10 H10C 109.5 . . ?
H10A C10 H10C 109.5 . . ?
H10B C10 H10C 109.5 . . ?
C13 C11 C2 114.6(2) . . ?
C13 C11 H11A 108.6 . . ?
C2 C11 H11A 108.6 . . ?
C13 C11 H11B 108.6 . . ?
C2 C11 H11B 108.6 . . ?
H11A C11 H11B 107.6 . . ?
C13 C12 N2 110.0(2) . . ?
C13 C12 C21 129.3(2) . . ?
N2 C12 C21 120.7(2) . . ?
C12 C13 C14 106.5(2) . . ?
C12 C13 C11 127.9(2) . . ?
C14 C13 C11 125.6(2) . . ?
C15 C14 C19 119.1(2) . . ?
C15 C14 C13 133.7(2) . . ?
C19 C14 C13 107.2(2) . . ?
C16 C15 C14 117.7(2) . . ?
C16 C15 H15A 121.2 . . ?
C14 C15 H15A 121.2 . . ?
C15 C16 C17 123.2(2) . . ?
C15 C16 Cl2 119.0(2) . . ?
C17 C16 Cl2 117.83(19) . . ?
C18 C17 C16 120.0(2) . . ?
C18 C17 H17A 120.0 . . ?
C16 C17 H17A 120.0 . . ?
C17 C18 C19 117.8(2) . . ?
C17 C18 H18A 121.1 . . ?
C19 C18 H18A 121.1 . . ?
N2 C19 C18 129.9(2) . . ?
N2 C19 C14 107.8(2) . . ?
C18 C19 C14 122.2(2) . . ?
N2 C20 H20A 109.5 . . ?
N2 C20 H20B 109.5 . . ?
H20A C20 H20B 109.5 . . ?
N2 C20 H20C 109.5 . . ?
H20A C20 H20C 109.5 . . ?
H20B C20 H20C 109.5 . . ?
C12 C21 H21A 109.5 . . ?
C12 C21 H21B 109.5 . . ?
H21A C21 H21B 109.5 . . ?
C12 C21 H21C 109.5 . . ?
H21A C21 H21C 109.5 . . ?
H21B C21 H21C 109.5 . . ?

loop_
_geom_bond_atom_site_label_1
_geom_bond_atom_site_label_2
_geom_bond_distance
_geom_bond_site_symmetry_2
_geom_bond_publ_flag
Cl1 C5 1.754(3) . ?
Cl2 C16 1.749(3) . ?
N1 C8 1.370(4) . ?
N1 C1 1.396(4) . ?
N1 C9 1.453(3) . ?
N2 C19 1.375(3) . ?
N2 C12 1.389(3) . ?
N2 C20 1.457(3) . ?
C1 C2 1.368(4) . ?
C1 C10 1.493(4) . ?
C2 C3 1.433(4) . ?
C2 C11 1.506(4) . ?
C3 C4 1.396(4) . ?
C3 C8 1.421(4) . ?
C4 C5 1.377(4) . ?
C4 H4A 0.9500 . ?
C5 C6 1.402(4) . ?
C6 C7 1.380(4) . ?
C6 H6A 0.9500 . ?
C7 C8 1.398(4) . ?
C7 H7A 0.9500 . ?
C9 H9A 0.9800 . ?
C9 H9B 0.9800 . ?
C9 H9C 0.9800 . ?
C10 H10A 0.9800 . ?
C10 H10B 0.9800 . ?
C10 H10C 0.9800 . ?
C11 C13 1.503(4) . ?
C11 H11A 0.9900 . ?
C11 H11B 0.9900 . ?
C12 C13 1.374(4) . ?
C12 C21 1.498(4) . ?
C13 C14 1.431(3) . ?
C14 C15 1.407(3) . ?
C14 C19 1.417(3) . ?
C15 C16 1.377(4) . ?
C15 H15A 0.9500 . ?
C16 C17 1.402(4) . ?
C17 C18 1.380(4) . ?
C17 H17A 0.9500 . ?
C18 C19 1.399(4) . ?
C18 H18A 0.9500 . ?
C20 H20A 0.9800 . ?
C20 H20B 0.9800 . ?
C20 H20C 0.9800 . ?
C21 H21A 0.9800 . ?
C21 H21B 0.9800 . ?
C21 H21C 0.9800 . ?

loop_
_geom_torsion_atom_site_label_1
_geom_torsion_atom_site_label_2
_geom_torsion_atom_site_label_3
_geom_torsion_atom_site_label_4
_geom_torsion
_geom_torsion_site_symmetry_1
_geom_torsion_site_symmetry_2
_geom_torsion_site_symmetry_3
_geom_torsion_site_symmetry_4
_geom_torsion_publ_flag
C8 N1 C1 C2 1.1(3) . . . . ?
C9 N1 C1 C2 -176.9(2) . . . . ?
C8 N1 C1 C10 -178.9(2) . . . . ?
C9 N1 C1 C10 3.0(4) . . . . ?
N1 C1 C2 C3 -1.2(3) . . . . ?
C10 C1 C2 C3 178.8(3) . . . . ?
N1 C1 C2 C11 -178.8(2) . . . . ?
C10 C1 C2 C11 1.3(5) . . . . ?
C1 C2 C3 C4 -176.2(3) . . . . ?
C11 C2 C3 C4 1.5(4) . . . . ?
C1 C2 C3 C8 0.8(3) . . . . ?
C11 C2 C3 C8 178.5(2) . . . . ?
C8 C3 C4 C5 -0.3(4) . . . . ?
C2 C3 C4 C5 176.4(2) . . . . ?
C3 C4 C5 C6 0.2(4) . . . . ?
C3 C4 C5 Cl1 179.25(18) . . . . ?
C4 C5 C6 C7 0.2(4) . . . . ?
Cl1 C5 C6 C7 -178.9(2) . . . . ?
C5 C6 C7 C8 -0.5(4) . . . . ?
C1 N1 C8 C7 176.4(3) . . . . ?
C9 N1 C8 C7 -5.5(4) . . . . ?
C1 N1 C8 C3 -0.6(3) . . . . ?
C9 N1 C8 C3 177.5(2) . . . . ?
C6 C7 C8 N1 -176.3(3) . . . . ?
C6 C7 C8 C3 0.3(4) . . . . ?
C4 C3 C8 N1 177.3(2) . . . . ?
C2 C3 C8 N1 -0.2(3) . . . . ?
C4 C3 C8 C7 0.0(4) . . . . ?
C2 C3 C8 C7 -177.5(2) . . . . ?
C1 C2 C11 C13 -113.6(3) . . . . ?
C3 C2 C11 C13 69.2(3) . . . . ?
C19 N2 C12 C13 0.9(3) . . . . ?
C20 N2 C12 C13 178.4(2) . . . . ?
C19 N2 C12 C21 -178.2(2) . . . . ?
C20 N2 C12 C21 -0.8(4) . . . . ?
N2 C12 C13 C14 -0.7(3) . . . . ?
C21 C12 C13 C14 178.4(2) . . . . ?
N2 C12 C13 C11 -178.3(2) . . . . ?
C21 C12 C13 C11 0.8(4) . . . . ?
C2 C11 C13 C12 -110.6(3) . . . . ?
C2 C11 C13 C14 72.3(3) . . . . ?
C12 C13 C14 C15 -178.2(3) . . . . ?
C11 C13 C14 C15 -0.5(4) . . . . ?
C12 C13 C14 C19 0.1(3) . . . . ?
C11 C13 C14 C19 177.8(2) . . . . ?
C19 C14 C15 C16 0.3(3) . . . . ?
C13 C14 C15 C16 178.5(2) . . . . ?
C14 C15 C16 C17 -0.4(4) . . . . ?
C14 C15 C16 Cl2 179.13(18) . . . . ?
C15 C16 C17 C18 0.1(4) . . . . ?
Cl2 C16 C17 C18 -179.45(19) . . . . ?
C16 C17 C18 C19 0.3(4) . . . . ?
C12 N2 C19 C18 178.0(2) . . . . ?
C20 N2 C19 C18 0.5(4) . . . . ?
C12 N2 C19 C14 -0.8(3) . . . . ?
C20 N2 C19 C14 -178.3(2) . . . . ?
C17 C18 C19 N2 -179.1(2) . . . . ?
C17 C18 C19 C14 -0.4(4) . . . . ?
C15 C14 C19 N2 179.0(2) . . . . ?
C13 C14 C19 N2 0.4(3) . . . . ?
C15 C14 C19 C18 0.1(4) . . . . ?
C13 C14 C19 C18 -178.5(2) . . . . ?
